data_7004439
loop_
_publ_author_name
'Orto, Peter J.'
'Nichol, Gary S.'
'Okumura, Noriko'
'Evans, Dennis H.'
'Arratia-P\'erez, Ramiro'
'Ramirez-Tagle, Rodrigo'
'Wang, Ruiyao'
'Zheng, Zhiping'

_publ_section_title
;
 Cluster carbonyls of the [Re6(\m3-Se)8]2+ core: synthesis, structural
 characterization, and computational analysis
;
_journal_issue 32
_journal_name_full 'Dalton Transactions'
_journal_page_first 4247
_journal_page_last 4253
_journal_paper_doi 10.1039/b806973e
_journal_year 2008
_chemical_formula_moiety 'C31 H75 O P5 Re6 Se8 2+, 2 Sb F6 -'
_chemical_formula_sum 'C31 H75 F12 O P5 Re6 Sb2 Se8'
_chemical_formula_weight 2839.14
_chemical_name_systematic
;
?
;
_space_group_IT_number 11
_symmetry_cell_setting monoclinic
_symmetry_space_group_name_Hall '-P 2yb'
_symmetry_space_group_name_H-M 'P 1 21/m 1'
_atom_sites_solution_hydrogens geom
_atom_sites_solution_primary direct
_atom_sites_solution_secondary difmap
_audit_creation_method SHELXL-97
_cell_angle_alpha 90.00
_cell_angle_beta 103.052(3)
_cell_angle_gamma 90.00
_cell_formula_units_Z 2
_cell_length_a 13.5933(13)
_cell_length_b 13.7409(13)
_cell_length_c 18.5607(17)
_cell_measurement_reflns_used 7241
_cell_measurement_temperature 220(2)
_cell_measurement_theta_max 28.25
_cell_measurement_theta_min 2.15
_cell_volume 3377.3(6)
_computing_cell_refinement 'SAINT (Bruker, 2007)'
_computing_data_collection 'SMART (Bruker, 2007)'
_computing_data_reduction SAINT
_computing_molecular_graphics 'DIAMOND (Brandenburg & Putz, 1999)'
_computing_publication_material 'SHELXTL and local programs'
_computing_structure_refinement SHELXTL
_computing_structure_solution 'SHELXTL (Sheldrick, 2008)'
_diffrn_ambient_temperature 220(2)
_diffrn_measured_fraction_theta_full 0.988
_diffrn_measured_fraction_theta_max 0.988
_diffrn_measurement_device_type 'Bruker SMART 1000 CCD diffractometer'
_diffrn_measurement_method 'thin-slice \w scans'
_diffrn_radiation_monochromator graphite
_diffrn_radiation_source 'sealed tube'
_diffrn_radiation_type MoK\a
_diffrn_radiation_wavelength 0.71073
_diffrn_reflns_av_R_equivalents 0.0508
_diffrn_reflns_av_sigmaI/netI 0.0489
_diffrn_reflns_limit_h_max 16
_diffrn_reflns_limit_h_min -15
_diffrn_reflns_limit_k_max 16
_diffrn_reflns_limit_k_min -16
_diffrn_reflns_limit_l_max 22
_diffrn_reflns_limit_l_min -21
_diffrn_reflns_number 23004
_diffrn_reflns_theta_full 25.00
_diffrn_reflns_theta_max 25.00
_diffrn_reflns_theta_min 1.69
_diffrn_standards_number 0
_exptl_absorpt_coefficient_mu 15.979
_exptl_absorpt_correction_T_max 0.5021
_exptl_absorpt_correction_T_min 0.0831
_exptl_absorpt_correction_type numerical
_exptl_absorpt_process_details 'SADABS 2007/4; Sheldrick, 1996'
_exptl_crystal_colour orange
_exptl_crystal_density_diffrn 2.792
_exptl_crystal_density_method 'not measured'
_exptl_crystal_description plate
_exptl_crystal_F_000 2552
_exptl_crystal_size_max 0.31
_exptl_crystal_size_mid 0.28
_exptl_crystal_size_min 0.05
_refine_diff_density_max 2.835
_refine_diff_density_min -4.881
_refine_diff_density_rms 0.343
_refine_ls_extinction_method none
_refine_ls_goodness_of_fit_ref 1.038
_refine_ls_hydrogen_treatment constr
_refine_ls_matrix_type full
_refine_ls_number_parameters 443
_refine_ls_number_reflns 6149
_refine_ls_number_restraints 266
_refine_ls_restrained_S_all 1.021
_refine_ls_R_factor_all 0.0698
_refine_ls_R_factor_gt 0.0494
_refine_ls_shift/su_max 0.009
_refine_ls_shift/su_mean 0.000
_refine_ls_structure_factor_coef Fsqd
_refine_ls_weighting_details 'calc w=1/[\s^2^(Fo^2^)+(0.0716P)^2^+78.9899P] where P=(Fo^2^+2Fc^2^)/3'
_refine_ls_weighting_scheme calc
_refine_ls_wR_factor_gt 0.1364
_refine_ls_wR_factor_ref 0.1510
_reflns_number_gt 4494
_reflns_number_total 6149
_reflns_threshold_expression I>2\s(I)
_cod_data_source_file b806973e.txt
_cod_data_source_block zz165
_cod_original_cell_volume 3377.3(5)
_cod_original_sg_symbol_H-M 'P 21/m'
_cod_database_code 7004439

loop_
_symmetry_equiv_pos_as_xyz
'x, y, z'
'-x, y+1/2, -z'
'-x, -y, -z'
'x, -y-1/2, z'

loop_
_atom_site_label
_atom_site_type_symbol
_atom_site_fract_x
_atom_site_fract_y
_atom_site_fract_z
_atom_site_U_iso_or_equiv
_atom_site_adp_type
_atom_site_occupancy
_atom_site_symmetry_multiplicity
_atom_site_calc_flag
_atom_site_refinement_flags
_atom_site_disorder_assembly
_atom_site_disorder_group
Re1 Re 0.21530(4) 0.65356(3) 0.70295(3) 0.01628(16) Uani 1 1 d . . .
Re2 Re 0.40998(3) 0.65361(3) 0.70263(3) 0.01584(16) Uani 1 1 d . . .
Re3 Re 0.34476(5) 0.7500 0.80614(4) 0.01778(18) Uani 1 2 d S . .
Re4 Re 0.28067(5) 0.7500 0.59998(4) 0.01491(18) Uani 1 2 d S . .
Se1 Se 0.52755(13) 0.7500 0.80122(10) 0.0209(4) Uani 1 2 d S . .
Se2 Se 0.34354(10) 0.56726(9) 0.80132(7) 0.0219(3) Uani 1 1 d . . .
Se3 Se 0.15860(14) 0.7500 0.80157(11) 0.0245(4) Uani 1 2 d S . .
Se4 Se 0.28221(9) 0.56651(9) 0.60450(7) 0.0187(3) Uani 1 1 d . . .
Se5 Se 0.09690(13) 0.7500 0.60493(10) 0.0202(4) Uani 1 2 d S . .
Se6 Se 0.46720(12) 0.7500 0.60407(10) 0.0185(4) Uani 1 2 d S . .
P1 P 0.0851(3) 0.5254(3) 0.6971(2) 0.0253(8) Uani 1 1 d . . .
P2 P 0.5373(2) 0.5261(3) 0.6964(2) 0.0235(7) Uani 1 1 d . . .
P3 P 0.3896(6) 0.7500 0.9423(4) 0.0558(16) Uani 1 2 d S . .
Sb1 Sb 0.84278(15) 0.2551(15) 0.80676(12) 0.0440(11) Uani 0.313(10) 1 d PDU A -1
F1 F 0.898(2) 0.340(2) 0.8811(16) 0.137(9) Uani 0.627(19) 1 d PDU A -1
F2 F 0.955(2) 0.243(7) 0.770(2) 0.128(14) Uani 0.313(10) 1 d PDU A -1
F3 F 0.803(3) 0.349(2) 0.7402(16) 0.116(9) Uani 0.627(19) 1 d PDU A -1
F4 F 0.725(2) 0.283(3) 0.833(3) 0.108(10) Uani 0.313(10) 1 d PDU A -1
Sb1' Sb 0.84278(15) 0.2551(15) 0.80676(12) 0.0440(11) Uani 0.187(10) 1 d PDU A -
F1' F 0.818(4) 0.342(3) 0.873(2) 0.122(9) Uani 0.373(19) 1 d PDU A -2
F2' F 0.9791(16) 0.257(8) 0.841(4) 0.129(16) Uani 0.187(10) 1 d PDU A -2
F3' F 0.859(4) 0.342(4) 0.739(3) 0.115(11) Uani 0.373(19) 1 d PDU A -2
F4' F 0.720(3) 0.225(5) 0.752(3) 0.112(13) Uani 0.187(10) 1 d PDU A -2
Sb2 Sb 0.74992(13) 0.7442(13) 0.49900(11) 0.0338(11) Uani 0.255(7) 1 d PDU B -1
F5 F 0.6553(12) 0.6543(13) 0.5014(11) 0.060(5) Uani 0.511(13) 1 d PDU B -1
F6 F 0.8388(12) 0.6816(16) 0.5696(9) 0.066(5) Uani 0.511(13) 1 d PDU B -1
F7 F 0.793(2) 0.673(3) 0.4293(12) 0.053(8) Uani 0.255(7) 1 d PDU B -1
F8 F 0.711(3) 0.811(3) 0.5723(19) 0.049(9) Uani 0.255(7) 1 d PDU B -1
Sb2' Sb 0.74992(13) 0.7442(13) 0.49900(11) 0.0338(11) Uani 0.245(7) 1 d PDU B -2
F5' F 0.6609(12) 0.6798(15) 0.4283(11) 0.062(5) Uani 0.489(13) 1 d PDU B -2
F6' F 0.8434(13) 0.6500(14) 0.5002(11) 0.059(5) Uani 0.489(13) 1 d PDU B -2
F7' F 0.797(3) 0.806(2) 0.4273(19) 0.078(16) Uani 0.245(7) 1 d PDU B -2
F8' F 0.697(4) 0.684(4) 0.5685(15) 0.064(8) Uani 0.245(7) 1 d PDU B -2
O O 0.2252(10) 0.7500 0.4241(7) 0.032(3) Uani 1 2 d S . .
C1 C 0.0225(12) 0.4964(13) 0.6013(9) 0.048(3) Uani 1 1 d U C .
H1A H -0.0086 0.5559 0.5774 0.057 Uiso 1 1 calc R . .
H1B H 0.0740 0.4757 0.5752 0.057 Uiso 1 1 calc R . .
C2 C -0.0578(12) 0.4181(13) 0.5923(9) 0.048(3) Uani 1 1 d U . .
H2A H -0.0262 0.3546 0.5939 0.073 Uiso 1 1 calc R C .
H2B H -0.1053 0.4264 0.5451 0.073 Uiso 1 1 calc R . .
H2C H -0.0932 0.4232 0.6320 0.073 Uiso 1 1 calc R . .
C3 C 0.1296(13) 0.4086(12) 0.7395(11) 0.0503(6) Uani 0.48(2) 1 d PU C 1
H3A H 0.0788 0.3598 0.7181 0.060 Uiso 0.48(2) 1 calc PR C 1
H3B H 0.1911 0.3920 0.7230 0.060 Uiso 0.48(2) 1 calc PR C 1
C4 C 0.150(3) 0.396(3) 0.814(2) 0.0503(10) Uani 0.48(2) 1 d PU C 1
H4A H 0.1700 0.4577 0.8384 0.075 Uiso 0.48(2) 1 calc PR C 1
H4B H 0.2054 0.3496 0.8284 0.075 Uiso 0.48(2) 1 calc PR C 1
H4C H 0.0910 0.3712 0.8287 0.075 Uiso 0.48(2) 1 calc PR C 1
C3' C 0.1296(13) 0.4086(12) 0.7395(11) 0.0503(6) Uani 0.52(2) 1 d PU C 2
H3'1 H 0.1514 0.4194 0.7929 0.060 Uiso 0.52(2) 1 calc PR C 2
H3'2 H 0.0712 0.3648 0.7318 0.060 Uiso 0.52(2) 1 calc PR C 2
C4' C 0.210(2) 0.357(2) 0.717(2) 0.0504(10) Uani 0.52(2) 1 d PU C 2
H4'1 H 0.1824 0.3225 0.6709 0.076 Uiso 0.52(2) 1 calc PR C 2
H4'2 H 0.2402 0.3110 0.7547 0.076 Uiso 0.52(2) 1 calc PR C 2
H4'3 H 0.2603 0.4032 0.7088 0.076 Uiso 0.52(2) 1 calc PR C 2
C5 C -0.0194(14) 0.5542(15) 0.7393(13) 0.069(4) Uani 1 1 d U C .
H5A H -0.0624 0.4965 0.7365 0.083 Uiso 1 1 calc R . .
H5B H 0.0078 0.5684 0.7918 0.083 Uiso 1 1 calc R . .
C6 C -0.0800(14) 0.6329(15) 0.7077(13) 0.071(4) Uani 1 1 d U . .
H6A H -0.0607 0.6532 0.6628 0.106 Uiso 1 1 calc R C .
H6B H -0.0707 0.6867 0.7425 0.106 Uiso 1 1 calc R . .
H6C H -0.1503 0.6132 0.6961 0.106 Uiso 1 1 calc R . .
C7 C 0.5175(12) 0.4087(11) 0.7369(9) 0.0416(6) Uani 0.50(2) 1 d PU D 1
H7A H 0.4458 0.3920 0.7204 0.050 Uiso 0.50(2) 1 calc PR D 1
H7B H 0.5558 0.3597 0.7164 0.050 Uiso 0.50(2) 1 calc PR D 1
C8 C 0.543(2) 0.401(2) 0.8116(18) 0.0416(10) Uani 0.50(2) 1 d PU D 1
H8A H 0.6134 0.3826 0.8272 0.062 Uiso 0.50(2) 1 calc PR D 1
H8B H 0.5012 0.3520 0.8275 0.062 Uiso 0.50(2) 1 calc PR D 1
H8C H 0.5325 0.4632 0.8335 0.062 Uiso 0.50(2) 1 calc PR D 1
C7' C 0.5175(12) 0.4087(11) 0.7369(9) 0.0416(6) Uani 0.50(2) 1 d PU D 2
H7'1 H 0.5738 0.3668 0.7318 0.050 Uiso 0.50(2) 1 calc PR D 2
H7'2 H 0.5245 0.4196 0.7900 0.050 Uiso 0.50(2) 1 calc PR D 2
C8' C 0.425(2) 0.353(2) 0.7114(19) 0.0416(10) Uani 0.50(2) 1 d PU D 2
H8'1 H 0.3728 0.3782 0.7337 0.062 Uiso 0.50(2) 1 calc PR D 2
H8'2 H 0.4381 0.2850 0.7256 0.062 Uiso 0.50(2) 1 calc PR D 2
H8'3 H 0.4042 0.3573 0.6580 0.062 Uiso 0.50(2) 1 calc PR D 2
C9 C 0.5388(12) 0.4965(12) 0.5999(9) 0.045(3) Uani 1 1 d U D .
H9A H 0.4712 0.4744 0.5748 0.054 Uiso 1 1 calc R . .
H9B H 0.5530 0.5562 0.5753 0.054 Uiso 1 1 calc R . .
C10 C 0.6159(13) 0.4182(12) 0.5899(9) 0.046(3) Uani 1 1 d U . .
H10A H 0.6837 0.4439 0.6062 0.069 Uiso 1 1 calc R D .
H10B H 0.6041 0.4003 0.5381 0.069 Uiso 1 1 calc R . .
H10C H 0.6082 0.3613 0.6191 0.069 Uiso 1 1 calc R . .
C11 C 0.6670(11) 0.5553(13) 0.7403(9) 0.0431(6) Uani 0.44(2) 1 d PU D 1
H11A H 0.7094 0.5098 0.7201 0.052 Uiso 0.44(2) 1 calc PR D 1
H11B H 0.6802 0.6201 0.7226 0.052 Uiso 0.44(2) 1 calc PR D 1
C12 C 0.705(2) 0.556(3) 0.819(2) 0.0431(10) Uani 0.44(2) 1 d PU D 1
H12A H 0.7753 0.5348 0.8304 0.065 Uiso 0.44(2) 1 calc PR D 1
H12B H 0.6656 0.5121 0.8419 0.065 Uiso 0.44(2) 1 calc PR D 1
H12C H 0.7011 0.6213 0.8377 0.065 Uiso 0.44(2) 1 calc PR D 1
C11' C 0.6670(11) 0.5553(13) 0.7403(9) 0.0431(6) Uani 0.56(2) 1 d PU D 2
H11C H 0.6704 0.5687 0.7926 0.052 Uiso 0.56(2) 1 calc PR D 2
H11D H 0.7083 0.4973 0.7380 0.052 Uiso 0.56(2) 1 calc PR D 2
C12' C 0.7153(19) 0.641(2) 0.7087(17) 0.0430(10) Uani 0.56(2) 1 d PU D 2
H12D H 0.6819 0.7006 0.7171 0.064 Uiso 0.56(2) 1 calc PR D 2
H12E H 0.7083 0.6313 0.6559 0.064 Uiso 0.56(2) 1 calc PR D 2
H12F H 0.7863 0.6444 0.7328 0.064 Uiso 0.56(2) 1 calc PR D 2
C13 C 0.288(2) 0.7500 0.9893(14) 0.0558(16) Uani 1 2 d SDU . .
H13A H 0.3104 0.7708 1.0409 0.067 Uiso 0.50 1 calc PR E -1
H13B H 0.2319 0.7917 0.9643 0.067 Uiso 0.50 1 calc PR E -1
C14 C 0.257(3) 0.6414(15) 0.9838(19) 0.0563(19) Uani 0.50 1 d PDU F -1
H14A H 0.2025 0.6309 1.0084 0.085 Uiso 0.50 1 calc PR F -1
H14B H 0.3150 0.6020 1.0073 0.085 Uiso 0.50 1 calc PR F -1
H14C H 0.2359 0.6230 0.9321 0.085 Uiso 0.50 1 calc PR F -1
C15 C 0.4597(15) 0.6442(14) 0.9867(9) 0.0558(16) Uani 1 1 d DU . .
H15A H 0.4108 0.5920 0.9878 0.067 Uiso 1 1 calc R F .
H15B H 0.5037 0.6218 0.9549 0.067 Uiso 1 1 calc R . .
C16 C 0.5251(15) 0.6560(14) 1.0654(9) 0.0588(19) Uani 1 1 d DU F .
H16A H 0.5680 0.7127 1.0673 0.088 Uiso 1 1 calc R . .
H16B H 0.5666 0.5985 1.0787 0.088 Uiso 1 1 calc R . .
H16C H 0.4817 0.6642 1.1000 0.088 Uiso 1 1 calc R . .
C17 C 0.2454(12) 0.7500 0.4864(12) 0.023(4) Uani 1 2 d S . .

loop_
_atom_site_aniso_label
_atom_site_aniso_U_11
_atom_site_aniso_U_22
_atom_site_aniso_U_33
_atom_site_aniso_U_23
_atom_site_aniso_U_13
_atom_site_aniso_U_12
Re1 0.0173(3) 0.0146(3) 0.0178(3) 0.00039(19) 0.0058(2) -0.00131(18)
Re2 0.0162(3) 0.0146(3) 0.0169(3) 0.00049(18) 0.0043(2) 0.00124(18)
Re3 0.0206(4) 0.0175(4) 0.0154(4) 0.000 0.0046(3) 0.000
Re4 0.0155(3) 0.0142(4) 0.0151(4) 0.000 0.0036(3) 0.000
Se1 0.0176(9) 0.0231(9) 0.0201(9) 0.000 0.0001(7) 0.000
Se2 0.0270(7) 0.0189(7) 0.0204(7) 0.0044(5) 0.0067(5) 0.0007(5)
Se3 0.0268(10) 0.0245(10) 0.0249(10) 0.000 0.0114(8) 0.000
Se4 0.0213(6) 0.0152(6) 0.0199(6) -0.0026(5) 0.0052(5) -0.0009(5)
Se5 0.0157(8) 0.0200(9) 0.0243(10) 0.000 0.0032(7) 0.000
Se6 0.0165(8) 0.0204(9) 0.0202(9) 0.000 0.0078(7) 0.000
P1 0.0257(17) 0.0234(18) 0.0272(19) -0.0009(15) 0.0065(15) -0.0065(14)
P2 0.0236(17) 0.0215(17) 0.0257(18) -0.0004(14) 0.0061(14) 0.0065(14)
P3 0.072(4) 0.059(4) 0.035(3) 0.000 0.011(3) 0.000
Sb1 0.0446(9) 0.038(3) 0.0502(10) 0.000(3) 0.0131(8) 0.000(3)
F1 0.119(15) 0.140(19) 0.141(13) -0.088(13) 0.009(15) -0.032(16)
F2 0.071(13) 0.19(4) 0.14(3) -0.01(3) 0.050(15) 0.04(2)
F3 0.15(3) 0.089(14) 0.122(13) 0.048(10) 0.056(14) 0.056(15)
F4 0.070(10) 0.14(3) 0.124(19) -0.033(16) 0.055(12) -0.011(15)
Sb1' 0.0446(9) 0.038(3) 0.0502(10) 0.000(3) 0.0131(8) 0.000(3)
F1' 0.104(15) 0.14(2) 0.129(15) -0.075(13) 0.043(15) 0.002(16)
F2' 0.047(8) 0.19(4) 0.14(3) -0.01(3) 0.012(17) 0.02(2)
F3' 0.13(3) 0.094(18) 0.130(16) 0.055(13) 0.055(19) -0.010(19)
F4' 0.064(13) 0.14(3) 0.13(2) -0.04(2) 0.015(15) -0.038(19)
Sb2 0.0358(8) 0.028(3) 0.0385(8) -0.002(2) 0.0099(6) 0.003(2)
F5 0.059(9) 0.054(10) 0.072(12) -0.004(9) 0.025(9) -0.025(8)
F6 0.064(10) 0.083(12) 0.047(9) 0.029(9) 0.005(8) 0.015(9)
F7 0.058(16) 0.056(18) 0.047(11) -0.004(12) 0.016(11) 0.024(14)
F8 0.04(2) 0.08(2) 0.027(19) -0.015(16) 0.015(16) -0.016(13)
Sb2' 0.0358(8) 0.028(3) 0.0385(8) -0.002(2) 0.0099(6) 0.003(2)
F5' 0.058(9) 0.062(12) 0.063(11) -0.021(10) 0.006(8) -0.007(9)
F6' 0.068(10) 0.058(10) 0.049(10) 0.010(9) 0.009(8) 0.035(8)
F7' 0.13(4) 0.01(2) 0.12(4) 0.01(2) 0.08(3) 0.005(17)
F8' 0.053(18) 0.078(19) 0.064(13) 0.002(15) 0.023(13) -0.028(15)
O 0.040(8) 0.038(8) 0.014(7) 0.000 0.002(6) 0.000
C1 0.044(7) 0.054(8) 0.041(7) -0.012(6) 0.004(6) -0.033(6)
C2 0.045(7) 0.055(8) 0.042(7) -0.012(6) 0.003(6) -0.034(6)
C3 0.0506(10) 0.0331(10) 0.0684(10) 0.0069(10) 0.0163(10) 0.0004(10)
C4 0.0507(18) 0.0332(18) 0.0684(13) 0.0070(17) 0.0163(18) 0.0004(17)
C3' 0.0506(10) 0.0331(10) 0.0684(10) 0.0069(10) 0.0163(10) 0.0004(10)
C4' 0.0508(16) 0.0333(17) 0.0684(17) 0.0068(17) 0.0163(16) 0.0006(16)
C5 0.050(8) 0.063(10) 0.098(13) 0.006(9) 0.023(8) -0.002(7)
C6 0.052(8) 0.064(10) 0.099(13) 0.006(9) 0.022(8) -0.002(7)
C7 0.0505(10) 0.0246(10) 0.0500(10) 0.0043(10) 0.0120(10) 0.0005(10)
C8 0.0506(18) 0.0248(17) 0.0499(13) 0.0044(17) 0.0122(18) 0.0006(17)
C7' 0.0505(10) 0.0246(10) 0.0500(10) 0.0043(10) 0.0120(10) 0.0005(10)
C8' 0.0505(16) 0.0245(17) 0.0501(18) 0.0042(17) 0.0120(17) 0.0005(15)
C9 0.053(7) 0.048(7) 0.037(6) -0.005(6) 0.016(6) 0.024(6)
C10 0.054(7) 0.048(7) 0.038(6) -0.005(6) 0.016(6) 0.025(6)
C11 0.0224(10) 0.0518(10) 0.0513(10) -0.0054(10) 0.0006(10) 0.0038(10)
C12 0.0226(17) 0.0518(18) 0.0513(14) -0.0054(18) 0.0004(17) 0.0040(17)
C11' 0.0224(10) 0.0518(10) 0.0513(10) -0.0054(10) 0.0006(10) 0.0038(10)
C12' 0.0220(17) 0.0519(17) 0.0515(17) -0.0055(16) 0.0011(17) 0.0039(16)
C13 0.072(4) 0.059(4) 0.035(3) 0.000 0.011(3) 0.000
C14 0.073(5) 0.059(4) 0.036(4) 0.000(2) 0.010(4) 0.0000(18)
C15 0.072(4) 0.059(4) 0.035(3) 0.000 0.011(3) 0.000
C16 0.075(4) 0.061(4) 0.038(3) 0.000(2) 0.008(3) 0.001(2)
C17 0.007(8) 0.019(9) 0.047(14) 0.000 0.014(8) 0.000

loop_
_atom_type_symbol
_atom_type_description
_atom_type_scat_dispersion_real
_atom_type_scat_dispersion_imag
_atom_type_scat_source
C C 0.0033 0.0016 'International Tables Vol C Tables 4.2.6.8 and 6.1.1.4'
H H 0.0000 0.0000 'International Tables Vol C Tables 4.2.6.8 and 6.1.1.4'
O O 0.0106 0.0060 'International Tables Vol C Tables 4.2.6.8 and 6.1.1.4'
F F 0.0171 0.0103 'International Tables Vol C Tables 4.2.6.8 and 6.1.1.4'
P P 0.1023 0.0942 'International Tables Vol C Tables 4.2.6.8 and 6.1.1.4'
Se Se -0.0929 2.2259 'International Tables Vol C Tables 4.2.6.8 and 6.1.1.4'
Sb Sb -0.5866 1.5461 'International Tables Vol C Tables 4.2.6.8 and 6.1.1.4'
Re Re -1.0185 7.2310 'International Tables Vol C Tables 4.2.6.8 and 6.1.1.4'

loop_
_geom_angle_atom_site_label_1
_geom_angle_atom_site_label_2
_geom_angle_atom_site_label_3
_geom_angle
_geom_angle_site_symmetry_1
_geom_angle_site_symmetry_3
_geom_angle_publ_flag
P1 Re1 Se5 90.49(9) . . ?
P1 Re1 Se3 94.18(9) . . ?
Se5 Re1 Se3 89.86(5) . . ?
P1 Re1 Se2 93.88(9) . . ?
Se5 Re1 Se2 175.63(4) . . ?
Se3 Re1 Se2 89.78(5) . . ?
P1 Re1 Se4 90.12(9) . . ?
Se5 Re1 Se4 90.14(5) . . ?
Se3 Re1 Se4 175.70(5) . . ?
Se2 Re1 Se4 89.89(4) . . ?
P1 Re1 Re4 132.69(9) . . ?
Se5 Re1 Re4 58.47(4) . . ?
Se3 Re1 Re4 118.08(3) . . ?
Se2 Re1 Re4 118.06(4) . . ?
Se4 Re1 Re4 58.50(3) . . ?
P1 Re1 Re3 137.59(9) . . ?
Se5 Re1 Re3 118.16(3) . . ?
Se3 Re1 Re3 58.18(4) . . ?
Se2 Re1 Re3 58.17(3) . . ?
Se4 Re1 Re3 118.22(4) . . ?
Re4 Re1 Re3 89.72(2) . . ?
P1 Re1 Re2 134.70(9) . . ?
Se5 Re1 Re2 118.34(4) . . ?
Se3 Re1 Re2 118.15(5) . . ?
Se2 Re1 Re2 58.21(3) . . ?
Se4 Re1 Re2 58.25(3) . . ?
Re4 Re1 Re2 59.88(2) . . ?
Re3 Re1 Re2 59.98(2) . . ?
P1 Re1 Re1 135.20(8) . 4_575 ?
Se5 Re1 Re1 58.23(2) . 4_575 ?
Se3 Re1 Re1 58.24(3) . 4_575 ?
Se2 Re1 Re1 118.10(3) . 4_575 ?
Se4 Re1 Re1 118.35(3) . 4_575 ?
Re4 Re1 Re1 59.862(13) . 4_575 ?
Re3 Re1 Re1 59.941(13) . 4_575 ?
Re2 Re1 Re1 89.987(15) . 4_575 ?
P2 Re2 Se2 94.00(9) . . ?
P2 Re2 Se1 94.03(9) . . ?
Se2 Re2 Se1 89.56(5) . . ?
P2 Re2 Se4 90.30(9) . . ?
Se2 Re2 Se4 90.00(4) . . ?
Se1 Re2 Se4 175.67(4) . . ?
P2 Re2 Se6 90.25(9) . . ?
Se2 Re2 Se6 175.75(4) . . ?
Se1 Re2 Se6 90.10(5) . . ?
Se4 Re2 Se6 90.02(5) . . ?
P2 Re2 Re4 132.70(9) . . ?
Se2 Re2 Re4 118.19(4) . . ?
Se1 Re2 Re4 118.09(3) . . ?
Se4 Re2 Re4 58.53(3) . . ?
Se6 Re2 Re4 58.43(4) . . ?
P2 Re2 Re3 137.58(8) . . ?
Se2 Re2 Re3 58.20(3) . . ?
Se1 Re2 Re3 58.04(4) . . ?
Se4 Re2 Re3 118.28(4) . . ?
Se6 Re2 Re3 118.24(3) . . ?
Re4 Re2 Re3 89.73(2) . . ?
P2 Re2 Re1 135.02(9) . . ?
Se2 Re2 Re1 58.32(3) . . ?
Se1 Re2 Re1 117.99(4) . . ?
Se4 Re2 Re1 58.32(3) . . ?
Se6 Re2 Re1 118.32(4) . . ?
Re4 Re2 Re1 59.90(2) . . ?
Re3 Re2 Re1 59.97(2) . . ?
P2 Re2 Re2 134.86(8) . 4_575 ?
Se2 Re2 Re2 118.15(3) . 4_575 ?
Se1 Re2 Re2 58.25(2) . 4_575 ?
Se4 Re2 Re2 118.39(3) . 4_575 ?
Se6 Re2 Re2 58.29(2) . 4_575 ?
Re4 Re2 Re2 59.869(13) . 4_575 ?
Re3 Re2 Re2 59.962(13) . 4_575 ?
Re1 Re2 Re2 90.014(14) . 4_575 ?
P3 Re3 Se1 91.14(19) . . ?
P3 Re3 Se2 91.99(3) . . ?
Se1 Re3 Se2 89.85(3) . . ?
P3 Re3 Se2 91.99(3) . 4_575 ?
Se1 Re3 Se2 89.85(3) . 4_575 ?
Se2 Re3 Se2 176.02(7) . 4_575 ?
P3 Re3 Se3 92.79(19) . . ?
Se1 Re3 Se3 176.08(7) . . ?
Se2 Re3 Se3 90.02(3) . . ?
Se2 Re3 Se3 90.02(3) 4_575 . ?
P3 Re3 Re1 135.49(13) . . ?
Se1 Re3 Re1 118.44(4) . . ?
Se2 Re3 Re1 58.38(3) . . ?
Se2 Re3 Re1 118.48(4) 4_575 . ?
Se3 Re3 Re1 58.36(4) . . ?
P3 Re3 Re1 135.49(13) . 4_575 ?
Se1 Re3 Re1 118.45(4) . 4_575 ?
Se2 Re3 Re1 118.48(4) . 4_575 ?
Se2 Re3 Re1 58.38(3) 4_575 4_575 ?
Se3 Re3 Re1 58.36(4) . 4_575 ?
Re1 Re3 Re1 60.12(3) . 4_575 ?
P3 Re3 Re2 134.38(14) . . ?
Se1 Re3 Re2 58.41(4) . . ?
Se2 Re3 Re2 58.30(3) . . ?
Se2 Re3 Re2 118.36(4) 4_575 . ?
Se3 Re3 Re2 118.39(4) . . ?
Re1 Re3 Re2 60.05(2) . . ?
Re1 Re3 Re2 90.13(3) 4_575 . ?
P3 Re3 Re2 134.38(14) . 4_575 ?
Se1 Re3 Re2 58.41(4) . 4_575 ?
Se2 Re3 Re2 118.36(4) . 4_575 ?
Se2 Re3 Re2 58.30(3) 4_575 4_575 ?
Se3 Re3 Re2 118.39(4) . 4_575 ?
Re1 Re3 Re2 90.13(3) . 4_575 ?
Re1 Re3 Re2 60.05(2) 4_575 4_575 ?
Re2 Re3 Re2 60.08(3) . 4_575 ?
C17 Re4 Se6 91.8(4) . . ?
C17 Re4 Se5 91.9(4) . . ?
Se6 Re4 Se5 176.28(7) . . ?
C17 Re4 Se4 91.86(3) . . ?
Se6 Re4 Se4 89.90(3) . . ?
Se5 Re4 Se4 89.98(3) . . ?
C17 Re4 Se4 91.86(3) . 4_575 ?
Se6 Re4 Se4 89.90(3) . 4_575 ?
Se5 Re4 Se4 89.98(3) . 4_575 ?
Se4 Re4 Se4 176.28(6) . 4_575 ?
C17 Re4 Re2 134.8(3) . . ?
Se6 Re4 Re2 58.43(4) . . ?
Se5 Re4 Re2 118.54(4) . . ?
Se4 Re4 Re2 58.34(3) . . ?
Se4 Re4 Re2 118.59(4) 4_575 . ?
C17 Re4 Re2 134.8(3) . 4_575 ?
Se6 Re4 Re2 58.43(4) . 4_575 ?
Se5 Re4 Re2 118.54(4) . 4_575 ?
Se4 Re4 Re2 118.59(4) . 4_575 ?
Se4 Re4 Re2 58.33(3) 4_575 4_575 ?
Re2 Re4 Re2 60.26(3) . 4_575 ?
C17 Re4 Re1 134.8(3) . . ?
Se6 Re4 Re1 118.64(4) . . ?
Se5 Re4 Re1 58.33(4) . . ?
Se4 Re4 Re1 58.38(3) . . ?
Se4 Re4 Re1 118.64(4) 4_575 . ?
Re2 Re4 Re1 60.22(2) . . ?
Re2 Re4 Re1 90.43(3) 4_575 . ?
C17 Re4 Re1 134.8(3) . 4_575 ?
Se6 Re4 Re1 118.64(4) . 4_575 ?
Se5 Re4 Re1 58.33(4) . 4_575 ?
Se4 Re4 Re1 118.64(4) . 4_575 ?
Se4 Re4 Re1 58.38(3) 4_575 4_575 ?
Re2 Re4 Re1 90.43(3) . 4_575 ?
Re2 Re4 Re1 60.22(2) 4_575 4_575 ?
Re1 Re4 Re1 60.28(3) . 4_575 ?
Re3 Se1 Re2 63.56(4) . . ?
Re3 Se1 Re2 63.56(4) . 4_575 ?
Re2 Se1 Re2 63.50(5) . 4_575 ?
Re3 Se2 Re2 63.51(4) . . ?
Re3 Se2 Re1 63.46(3) . . ?
Re2 Se2 Re1 63.47(3) . . ?
Re3 Se3 Re1 63.46(5) . 4_575 ?
Re3 Se3 Re1 63.46(5) . . ?
Re1 Se3 Re1 63.52(5) 4_575 . ?
Re2 Se4 Re1 63.43(3) . . ?
Re2 Se4 Re4 63.13(3) . . ?
Re1 Se4 Re4 63.13(3) . . ?
Re1 Se5 Re1 63.54(5) . 4_575 ?
Re1 Se5 Re4 63.19(4) . . ?
Re1 Se5 Re4 63.19(4) 4_575 . ?
Re4 Se6 Re2 63.15(4) . . ?
Re4 Se6 Re2 63.15(4) . 4_575 ?
Re2 Se6 Re2 63.43(5) . 4_575 ?
C5 P1 C3 102.7(9) . . ?
C5 P1 C1 103.2(9) . . ?
C3 P1 C1 105.2(9) . . ?
C5 P1 Re1 116.5(7) . . ?
C3 P1 Re1 116.2(6) . . ?
C1 P1 Re1 111.6(5) . . ?
C11 P2 C7 103.3(8) . . ?
C11 P2 C9 105.2(8) . . ?
C7 P2 C9 103.9(8) . . ?
C11 P2 Re2 116.2(6) . . ?
C7 P2 Re2 115.8(5) . . ?
C9 P2 Re2 111.2(5) . . ?
C13 P3 C15 99.3(9) . 4_575 ?
C13 P3 C15 99.3(9) . . ?
C15 P3 C15 105.3(12) 4_575 . ?
C13 P3 Re3 117.4(9) . . ?
C15 P3 Re3 116.4(6) 4_575 . ?
C15 P3 Re3 116.4(6) . . ?
F3 Sb1 F4 83.3(18) . . ?
F3 Sb1 F2 87(3) . . ?
F4 Sb1 F2 171(3) . . ?
F3 Sb1 F1 94(2) . . ?
F4 Sb1 F1 84.3(17) . . ?
F2 Sb1 F1 96.3(19) . . ?
F6 Sb2 F5 91.1(9) . . ?
F6 Sb2 F8 87.4(17) . . ?
F5 Sb2 F8 89.7(11) . . ?
F6 Sb2 F7 89.5(10) . . ?
F5 Sb2 F7 89.8(11) . . ?
F8 Sb2 F7 176.9(19) . . ?
C2 C1 P1 115.3(12) . . ?
C2 C1 H1A 108.4 . . ?
P1 C1 H1A 108.4 . . ?
C2 C1 H1B 108.4 . . ?
P1 C1 H1B 108.4 . . ?
H1A C1 H1B 107.5 . . ?
C1 C2 H2A 109.5 . . ?
C1 C2 H2B 109.5 . . ?
H2A C2 H2B 109.5 . . ?
C1 C2 H2C 109.5 . . ?
H2A C2 H2C 109.5 . . ?
H2B C2 H2C 109.5 . . ?
C4 C3 P1 121.5(19) . . ?
C4 C3 H3A 106.9 . . ?
P1 C3 H3A 106.9 . . ?
C4 C3 H3B 106.9 . . ?
P1 C3 H3B 106.9 . . ?
H3A C3 H3B 106.7 . . ?
H4'1 C4' H4'2 109.5 . . ?
H4'1 C4' H4'3 109.5 . . ?
H4'2 C4' H4'3 109.5 . . ?
C6 C5 P1 115.5(16) . . ?
C6 C5 H5A 108.4 . . ?
P1 C5 H5A 108.4 . . ?
C6 C5 H5B 108.4 . . ?
P1 C5 H5B 108.4 . . ?
H5A C5 H5B 107.5 . . ?
C5 C6 H6A 109.5 . . ?
C5 C6 H6B 109.5 . . ?
H6A C6 H6B 109.5 . . ?
C5 C6 H6C 109.5 . . ?
H6A C6 H6C 109.5 . . ?
H6B C6 H6C 109.5 . . ?
C8 C7 P2 117.6(17) . . ?
C8 C7 H7A 107.9 . . ?
P2 C7 H7A 107.9 . . ?
C8 C7 H7B 107.9 . . ?
P2 C7 H7B 107.9 . . ?
H7A C7 H7B 107.2 . . ?
H8'1 C8' H8'2 109.5 . . ?
H8'1 C8' H8'3 109.5 . . ?
H8'2 C8' H8'3 109.5 . . ?
C10 C9 P2 115.4(11) . . ?
C10 C9 H9A 108.4 . . ?
P2 C9 H9A 108.4 . . ?
C10 C9 H9B 108.4 . . ?
P2 C9 H9B 108.4 . . ?
H9A C9 H9B 107.5 . . ?
C9 C10 H10A 109.5 . . ?
C9 C10 H10B 109.5 . . ?
H10A C10 H10B 109.5 . . ?
C9 C10 H10C 109.5 . . ?
H10A C10 H10C 109.5 . . ?
H10B C10 H10C 109.5 . . ?
C12 C11 P2 123.4(18) . . ?
C12 C11 H11A 106.5 . . ?
P2 C11 H11A 106.5 . . ?
C12 C11 H11B 106.5 . . ?
P2 C11 H11B 106.5 . . ?
H11A C11 H11B 106.5 . . ?
H12D C12' H12E 109.5 . . ?
H12D C12' H12F 109.5 . . ?
H12E C12' H12F 109.5 . . ?
C14 C13 C14 150(4) . 4_575 ?
C14 C13 P3 101.0(18) . . ?
C14 C13 P3 101.0(18) 4_575 . ?
C14 C13 H13A 111.6 . . ?
C14 C13 H13A 78.6 4_575 . ?
P3 C13 H13A 111.6 . . ?
C14 C13 H13B 111.6 . . ?
C14 C13 H13B 40.3 4_575 . ?
P3 C13 H13B 111.6 . . ?
H13A C13 H13B 109.4 . . ?
C13 C14 H14A 109.5 . . ?
C13 C14 H14B 109.5 . . ?
H14A C14 H14B 109.5 . . ?
C13 C14 H14C 109.5 . . ?
H14A C14 H14C 109.5 . . ?
H14B C14 H14C 109.5 . . ?
C16 C15 P3 118.3(13) . . ?
C16 C15 H15A 107.7 . . ?
P3 C15 H15A 107.7 . . ?
C16 C15 H15B 107.7 . . ?
P3 C15 H15B 107.7 . . ?
H15A C15 H15B 107.1 . . ?
C15 C16 H16A 109.5 . . ?
C15 C16 H16B 109.5 . . ?
H16A C16 H16B 109.5 . . ?
C15 C16 H16C 109.5 . . ?
H16A C16 H16C 109.5 . . ?
H16B C16 H16C 109.5 . . ?
O C17 Re4 179.4(15) . . ?

loop_
_geom_bond_atom_site_label_1
_geom_bond_atom_site_label_2
_geom_bond_distance
_geom_bond_site_symmetry_2
_geom_bond_publ_flag
Re1 P1 2.481(3) . ?
Re1 Se5 2.5167(15) . ?
Re1 Se3 2.5175(17) . ?
Re1 Se2 2.5181(13) . ?
Re1 Se4 2.5193(13) . ?
Re1 Re4 2.6391(8) . ?
Re1 Re3 2.6455(8) . ?
Re1 Re2 2.6476(7) . ?
Re1 Re1 2.6502(10) 4_575 ?
Re2 P2 2.483(3) . ?
Re2 Se2 2.5152(13) . ?
Re2 Se1 2.5171(15) . ?
Re2 Se4 2.5174(13) . ?
Re2 Se6 2.5196(16) . ?
Re2 Re4 2.6384(8) . ?
Re2 Re3 2.6459(8) . ?
Re2 Re2 2.6489(10) 4_575 ?
Re3 P3 2.462(7) . ?
Re3 Se1 2.5070(19) . ?
Re3 Se2 2.5125(13) . ?
Re3 Se2 2.5125(13) 4_575 ?
Re3 Se3 2.513(2) . ?
Re3 Re1 2.6455(8) 4_575 ?
Re3 Re2 2.6459(8) 4_575 ?
Re4 C17 2.05(2) . ?
Re4 Se6 2.5196(17) . ?
Re4 Se5 2.5204(18) . ?
Re4 Se4 2.5226(12) . ?
Re4 Se4 2.5226(12) 4_575 ?
Re4 Re2 2.6385(8) 4_575 ?
Re4 Re1 2.6391(8) 4_575 ?
Se1 Re2 2.5171(15) 4_575 ?
Se3 Re1 2.5175(17) 4_575 ?
Se5 Re1 2.5167(15) 4_575 ?
Se6 Re2 2.5197(15) 4_575 ?
P1 C5 1.81(2) . ?
P1 C3 1.830(17) . ?
P1 C1 1.833(15) . ?
P2 C11 1.812(15) . ?
P2 C7 1.825(15) . ?
P2 C9 1.841(15) . ?
P3 C13 1.80(3) . ?
P3 C15 1.829(19) 4_575 ?
P3 C15 1.829(18) . ?
Sb1 F3 1.788(18) . ?
Sb1 F4 1.815(18) . ?
Sb1 F2 1.822(17) . ?
Sb1 F1 1.831(17) . ?
Sb2 F6 1.790(14) . ?
Sb2 F5 1.791(15) . ?
Sb2 F8 1.814(17) . ?
Sb2 F7 1.817(17) . ?
O C17 1.13(2) . ?
C1 C2 1.514(19) . ?
C1 H1A 0.9800 . ?
C1 H1B 0.9800 . ?
C2 H2A 0.9700 . ?
C2 H2B 0.9700 . ?
C2 H2C 0.9700 . ?
C3 C4 1.36(4) . ?
C3 H3A 0.9800 . ?
C3 H3B 0.9800 . ?
C4 H4A 0.9700 . ?
C4 H4B 0.9700 . ?
C4 H4C 0.9700 . ?
C4' H4'1 0.9700 . ?
C4' H4'2 0.9700 . ?
C4' H4'3 0.9700 . ?
C5 C6 1.40(3) . ?
C5 H5A 0.9800 . ?
C5 H5B 0.9800 . ?
C6 H6A 0.9700 . ?
C6 H6B 0.9700 . ?
C6 H6C 0.9700 . ?
C7 C8 1.35(3) . ?
C7 H7A 0.9800 . ?
C7 H7B 0.9800 . ?
C8 H8A 0.9700 . ?
C8 H8B 0.9700 . ?
C8 H8C 0.9700 . ?
C8' H8'1 0.9700 . ?
C8' H8'2 0.9700 . ?
C8' H8'3 0.9700 . ?
C9 C10 1.542(19) . ?
C9 H9A 0.9800 . ?
C9 H9B 0.9800 . ?
C10 H10A 0.9700 . ?
C10 H10B 0.9700 . ?
C10 H10C 0.9700 . ?
C11 C12 1.44(4) . ?
C11 H11A 0.9800 . ?
C11 H11B 0.9800 . ?
C12 H12A 0.9700 . ?
C12 H12B 0.9700 . ?
C12 H12C 0.9700 . ?
C12' H12D 0.9700 . ?
C12' H12E 0.9700 . ?
C12' H12F 0.9700 . ?
C13 C14 1.545(18) . ?
C13 C14 1.545(18) 4_575 ?
C13 H13A 0.9800 . ?
C13 H13B 0.9800 . ?
C14 H14A 0.9700 . ?
C14 H14B 0.9700 . ?
C14 H14C 0.9700 . ?
C15 C16 1.539(15) . ?
C15 H15A 0.9800 . ?
C15 H15B 0.9800 . ?
C16 H16A 0.9700 . ?
C16 H16B 0.9700 . ?
C16 H16C 0.9700 . ?

loop_
_geom_torsion_atom_site_label_1
_geom_torsion_atom_site_label_2
_geom_torsion_atom_site_label_3
_geom_torsion_atom_site_label_4
_geom_torsion
_geom_torsion_site_symmetry_1
_geom_torsion_site_symmetry_2
_geom_torsion_site_symmetry_3
_geom_torsion_site_symmetry_4
_geom_torsion_publ_flag
P1 Re1 Re2 P2 -0.01(18) . . . . ?
Se5 Re1 Re2 P2 -123.20(12) . . . . ?
Se3 Re1 Re2 P2 130.22(12) . . . . ?
Se2 Re1 Re2 P2 59.90(12) . . . . ?
Se4 Re1 Re2 P2 -52.50(12) . . . . ?
Re4 Re1 Re2 P2 -121.92(12) . . . . ?
Re3 Re1 Re2 P2 128.89(12) . . . . ?
Re1 Re1 Re2 P2 -176.45(12) 4_575 . . . ?
P1 Re1 Re2 Se2 -59.91(13) . . . . ?
Se5 Re1 Re2 Se2 176.90(5) . . . . ?
Se3 Re1 Re2 Se2 70.32(5) . . . . ?
Se4 Re1 Re2 Se2 -112.39(5) . . . . ?
Re4 Re1 Re2 Se2 178.18(4) . . . . ?
Re3 Re1 Re2 Se2 68.99(4) . . . . ?
Re1 Re1 Re2 Se2 123.66(4) 4_575 . . . ?
P1 Re1 Re2 Se1 -130.13(12) . . . . ?
Se5 Re1 Re2 Se1 106.68(5) . . . . ?
Se3 Re1 Re2 Se1 0.10(5) . . . . ?
Se2 Re1 Re2 Se1 -70.22(5) . . . . ?
Se4 Re1 Re2 Se1 177.39(5) . . . . ?
Re4 Re1 Re2 Se1 107.96(4) . . . . ?
Re3 Re1 Re2 Se1 -1.23(3) . . . . ?
Re1 Re1 Re2 Se1 53.43(3) 4_575 . . . ?
P1 Re1 Re2 Se4 52.48(12) . . . . ?
Se5 Re1 Re2 Se4 -70.70(5) . . . . ?
Se3 Re1 Re2 Se4 -177.29(5) . . . . ?
Se2 Re1 Re2 Se4 112.39(5) . . . . ?
Re4 Re1 Re2 Se4 -69.43(4) . . . . ?
Re3 Re1 Re2 Se4 -178.62(4) . . . . ?
Re1 Re1 Re2 Se4 -123.95(3) 4_575 . . . ?
P1 Re1 Re2 Se6 123.09(12) . . . . ?
Se5 Re1 Re2 Se6 -0.10(5) . . . . ?
Se3 Re1 Re2 Se6 -106.68(5) . . . . ?
Se2 Re1 Re2 Se6 -177.00(5) . . . . ?
Se4 Re1 Re2 Se6 70.60(5) . . . . ?
Re4 Re1 Re2 Se6 1.18(3) . . . . ?
Re3 Re1 Re2 Se6 -108.01(4) . . . . ?
Re1 Re1 Re2 Se6 -53.35(3) 4_575 . . . ?
P1 Re1 Re2 Re4 121.91(12) . . . . ?
Se5 Re1 Re2 Re4 -1.28(3) . . . . ?
Se3 Re1 Re2 Re4 -107.86(4) . . . . ?
Se2 Re1 Re2 Re4 -178.18(4) . . . . ?
Se4 Re1 Re2 Re4 69.43(4) . . . . ?
Re3 Re1 Re2 Re4 -109.19(2) . . . . ?
Re1 Re1 Re2 Re4 -54.524(14) 4_575 . . . ?
P1 Re1 Re2 Re3 -128.90(12) . . . . ?
Se5 Re1 Re2 Re3 107.92(4) . . . . ?
Se3 Re1 Re2 Re3 1.33(3) . . . . ?
Se2 Re1 Re2 Re3 -68.99(4) . . . . ?
Se4 Re1 Re2 Re3 178.62(4) . . . . ?
Re4 Re1 Re2 Re3 109.19(2) . . . . ?
Re1 Re1 Re2 Re3 54.666(14) 4_575 . . . ?
P1 Re1 Re2 Re2 176.43(12) . . . 4_575 ?
Se5 Re1 Re2 Re2 53.25(3) . . . 4_575 ?
Se3 Re1 Re2 Re2 -53.34(3) . . . 4_575 ?
Se2 Re1 Re2 Re2 -123.66(4) . . . 4_575 ?
Se4 Re1 Re2 Re2 123.95(3) . . . 4_575 ?
Re4 Re1 Re2 Re2 54.524(14) . . . 4_575 ?
Re3 Re1 Re2 Re2 -54.667(14) . . . 4_575 ?
Re1 Re1 Re2 Re2 0.0 4_575 . . 4_575 ?
P1 Re1 Re3 P3 0.5(2) . . . . ?
Se5 Re1 Re3 P3 127.4(2) . . . . ?
Se3 Re1 Re3 P3 57.0(2) . . . . ?
Se2 Re1 Re3 P3 -55.4(2) . . . . ?
Se4 Re1 Re3 P3 -125.8(2) . . . . ?
Re4 Re1 Re3 P3 -179.20(19) . . . . ?
Re2 Re1 Re3 P3 -124.43(19) . . . . ?
Re1 Re1 Re3 P3 126.06(19) 4_575 . . . ?
P1 Re1 Re3 Se1 126.14(13) . . . . ?
Se5 Re1 Re3 Se1 -106.97(6) . . . . ?
Se3 Re1 Re3 Se1 -177.38(5) . . . . ?
Se2 Re1 Re3 Se1 70.30(5) . . . . ?
Se4 Re1 Re3 Se1 -0.09(5) . . . . ?
Re4 Re1 Re3 Se1 -53.53(4) . . . . ?
Re2 Re1 Re3 Se1 1.24(3) . . . . ?
Re1 Re1 Re3 Se1 -108.27(4) 4_575 . . . ?
P1 Re1 Re3 Se2 55.84(13) . . . . ?
Se5 Re1 Re3 Se2 -177.27(6) . . . . ?
Se3 Re1 Re3 Se2 112.32(5) . . . . ?
Se4 Re1 Re3 Se2 -70.39(5) . . . . ?
Re4 Re1 Re3 Se2 -123.83(4) . . . . ?
Re2 Re1 Re3 Se2 -69.06(4) . . . . ?
Re1 Re1 Re3 Se2 -178.57(4) 4_575 . . . ?
P1 Re1 Re3 Se2 -126.98(13) . . . 4_575 ?
Se5 Re1 Re3 Se2 -0.08(7) . . . 4_575 ?
Se3 Re1 Re3 Se2 -70.49(5) . . . 4_575 ?
Se2 Re1 Re3 Se2 177.18(8) . . . 4_575 ?
Se4 Re1 Re3 Se2 106.79(5) . . . 4_575 ?
Re4 Re1 Re3 Se2 53.35(5) . . . 4_575 ?
Re2 Re1 Re3 Se2 108.13(5) . . . 4_575 ?
Re1 Re1 Re3 Se2 -1.39(4) 4_575 . . 4_575 ?
P1 Re1 Re3 Se3 -56.49(13) . . . . ?
Se5 Re1 Re3 Se3 70.41(6) . . . . ?
Se2 Re1 Re3 Se3 -112.32(5) . . . . ?
Se4 Re1 Re3 Se3 177.29(5) . . . . ?
Re4 Re1 Re3 Se3 123.85(4) . . . . ?
Re2 Re1 Re3 Se3 178.62(4) . . . . ?
Re1 Re1 Re3 Se3 69.11(3) 4_575 . . . ?
P1 Re1 Re3 Re1 -125.59(13) . . . 4_575 ?
Se5 Re1 Re3 Re1 1.30(5) . . . 4_575 ?
Se3 Re1 Re3 Re1 -69.11(3) . . . 4_575 ?
Se2 Re1 Re3 Re1 178.57(4) . . . 4_575 ?
Se4 Re1 Re3 Re1 108.18(4) . . . 4_575 ?
Re4 Re1 Re3 Re1 54.74(2) . . . 4_575 ?
Re2 Re1 Re3 Re1 109.514(19) . . . 4_575 ?
P1 Re1 Re3 Re2 124.89(13) . . . . ?
Se5 Re1 Re3 Re2 -108.21(5) . . . . ?
Se3 Re1 Re3 Re2 -178.62(4) . . . . ?
Se2 Re1 Re3 Re2 69.06(4) . . . . ?
Se4 Re1 Re3 Re2 -1.33(4) . . . . ?
Re4 Re1 Re3 Re2 -54.774(19) . . . . ?
Re1 Re1 Re3 Re2 -109.514(19) 4_575 . . . ?
P1 Re1 Re3 Re2 179.65(13) . . . 4_575 ?
Se5 Re1 Re3 Re2 -53.45(5) . . . 4_575 ?
Se3 Re1 Re3 Re2 -123.86(3) . . . 4_575 ?
Se2 Re1 Re3 Re2 123.82(4) . . . 4_575 ?
Se4 Re1 Re3 Re2 53.43(4) . . . 4_575 ?
Re4 Re1 Re3 Re2 -0.02(2) . . . 4_575 ?
Re2 Re1 Re3 Re2 54.76(2) . . . 4_575 ?
Re1 Re1 Re3 Re2 -54.755(14) 4_575 . . 4_575 ?
P2 Re2 Re3 P3 0.6(2) . . . . ?
Se2 Re2 Re3 P3 56.80(19) . . . . ?
Se1 Re2 Re3 P3 -55.30(19) . . . . ?
Se4 Re2 Re3 P3 127.32(19) . . . . ?
Se6 Re2 Re3 P3 -125.86(19) . . . . ?
Re4 Re2 Re3 P3 -179.22(19) . . . . ?
Re1 Re2 Re3 P3 125.99(19) . . . . ?
Re2 Re2 Re3 P3 -124.46(19) 4_575 . . . ?
P2 Re2 Re3 Se1 55.94(13) . . . . ?
Se2 Re2 Re3 Se1 112.10(5) . . . . ?
Se4 Re2 Re3 Se1 -177.38(5) . . . . ?
Se6 Re2 Re3 Se1 -70.57(5) . . . . ?
Re4 Re2 Re3 Se1 -123.92(3) . . . . ?
Re1 Re2 Re3 Se1 -178.72(3) . . . . ?
Re2 Re2 Re3 Se1 -69.17(3) 4_575 . . . ?
P2 Re2 Re3 Se2 -56.16(13) . . . . ?
Se1 Re2 Re3 Se2 -112.10(5) . . . . ?
Se4 Re2 Re3 Se2 70.52(5) . . . . ?
Se6 Re2 Re3 Se2 177.33(6) . . . . ?
Re4 Re2 Re3 Se2 123.98(4) . . . . ?
Re1 Re2 Re3 Se2 69.18(4) . . . . ?
Re2 Re2 Re3 Se2 178.73(4) 4_575 . . . ?
P2 Re2 Re3 Se2 126.33(13) . . . 4_575 ?
Se2 Re2 Re3 Se2 -177.51(7) . . . 4_575 ?
Se1 Re2 Re3 Se2 70.39(5) . . . 4_575 ?
Se4 Re2 Re3 Se2 -106.99(5) . . . 4_575 ?
Se6 Re2 Re3 Se2 -0.17(7) . . . 4_575 ?
Re4 Re2 Re3 Se2 -53.53(5) . . . 4_575 ?
Re1 Re2 Re3 Se2 -108.32(5) . . . 4_575 ?
Re2 Re2 Re3 Se2 1.23(4) 4_575 . . 4_575 ?
P2 Re2 Re3 Se3 -126.68(13) . . . . ?
Se2 Re2 Re3 Se3 -70.52(5) . . . . ?
Se1 Re2 Re3 Se3 177.38(4) . . . . ?
Se4 Re2 Re3 Se3 0.00(5) . . . . ?
Se6 Re2 Re3 Se3 106.81(5) . . . . ?
Re4 Re2 Re3 Se3 53.46(4) . . . . ?
Re1 Re2 Re3 Se3 -1.34(3) . . . . ?
Re2 Re2 Re3 Se3 108.21(4) 4_575 . . . ?
P2 Re2 Re3 Re1 -125.35(13) . . . . ?
Se2 Re2 Re3 Re1 -69.18(4) . . . . ?
Se1 Re2 Re3 Re1 178.72(3) . . . . ?
Se4 Re2 Re3 Re1 1.34(4) . . . . ?
Se6 Re2 Re3 Re1 108.15(5) . . . . ?
Re4 Re2 Re3 Re1 54.795(19) . . . . ?
Re2 Re2 Re3 Re1 109.548(19) 4_575 . . . ?
P2 Re2 Re3 Re1 179.84(12) . . . 4_575 ?
Se2 Re2 Re3 Re1 -123.99(4) . . . 4_575 ?
Se1 Re2 Re3 Re1 123.91(3) . . . 4_575 ?
Se4 Re2 Re3 Re1 -53.48(4) . . . 4_575 ?
Se6 Re2 Re3 Re1 53.34(5) . . . 4_575 ?
Re4 Re2 Re3 Re1 -0.02(2) . . . 4_575 ?
Re1 Re2 Re3 Re1 -54.81(2) . . . 4_575 ?
Re2 Re2 Re3 Re1 54.737(14) 4_575 . . 4_575 ?
P2 Re2 Re3 Re2 125.11(12) . . . 4_575 ?
Se2 Re2 Re3 Re2 -178.73(4) . . . 4_575 ?
Se1 Re2 Re3 Re2 69.17(3) . . . 4_575 ?
Se4 Re2 Re3 Re2 -108.21(4) . . . 4_575 ?
Se6 Re2 Re3 Re2 -1.40(5) . . . 4_575 ?
Re4 Re2 Re3 Re2 -54.75(2) . . . 4_575 ?
Re1 Re2 Re3 Re2 -109.548(19) . . . 4_575 ?
P2 Re2 Re4 C17 0.1(5) . . . . ?
Se2 Re2 Re4 C17 -126.9(4) . . . . ?
Se1 Re2 Re4 C17 127.0(4) . . . . ?
Se4 Re2 Re4 C17 -56.1(4) . . . . ?
Se6 Re2 Re4 C17 56.1(4) . . . . ?
Re3 Re2 Re4 C17 180.0(4) . . . . ?
Re1 Re2 Re4 C17 -125.2(4) . . . . ?
Re2 Re2 Re4 C17 125.2(4) 4_575 . . . ?
P2 Re2 Re4 Se6 -55.94(12) . . . . ?
Se2 Re2 Re4 Se6 177.03(5) . . . . ?
Se1 Re2 Re4 Se6 70.99(6) . . . . ?
Se4 Re2 Re4 Se6 -112.12(5) . . . . ?
Re3 Re2 Re4 Se6 123.93(3) . . . . ?
Re1 Re2 Re4 Se6 178.78(3) . . . . ?
Re2 Re2 Re4 Se6 69.10(3) 4_575 . . . ?
P2 Re2 Re4 Se5 126.56(12) . . . . ?
Se2 Re2 Re4 Se5 -0.48(5) . . . . ?
Se1 Re2 Re4 Se5 -106.51(6) . . . . ?
Se4 Re2 Re4 Se5 70.37(5) . . . . ?
Se6 Re2 Re4 Se5 -177.51(4) . . . . ?
Re3 Re2 Re4 Se5 -53.57(4) . . . . ?
Re1 Re2 Re4 Se5 1.28(3) . . . . ?
Re2 Re2 Re4 Se5 -108.40(4) 4_575 . . . ?
P2 Re2 Re4 Se4 56.19(12) . . . . ?
Se2 Re2 Re4 Se4 -70.85(5) . . . . ?
Se1 Re2 Re4 Se4 -176.88(6) . . . . ?
Se6 Re2 Re4 Se4 112.12(5) . . . . ?
Re3 Re2 Re4 Se4 -123.94(4) . . . . ?
Re1 Re2 Re4 Se4 -69.09(4) . . . . ?
Re2 Re2 Re4 Se4 -178.77(4) 4_575 . . . ?
P2 Re2 Re4 Se4 -126.23(12) . . . 4_575 ?
Se2 Re2 Re4 Se4 106.73(5) . . . 4_575 ?
Se1 Re2 Re4 Se4 0.70(7) . . . 4_575 ?
Se4 Re2 Re4 Se4 177.58(7) . . . 4_575 ?
Se6 Re2 Re4 Se4 -70.29(5) . . . 4_575 ?
Re3 Re2 Re4 Se4 53.64(5) . . . 4_575 ?
Re1 Re2 Re4 Se4 108.49(5) . . . 4_575 ?
Re2 Re2 Re4 Se4 -1.19(4) 4_575 . . 4_575 ?
P2 Re2 Re4 Re2 -125.04(11) . . . 4_575 ?
Se2 Re2 Re4 Re2 107.92(4) . . . 4_575 ?
Se1 Re2 Re4 Re2 1.89(5) . . . 4_575 ?
Se4 Re2 Re4 Re2 178.77(4) . . . 4_575 ?
Se6 Re2 Re4 Re2 -69.10(3) . . . 4_575 ?
Re3 Re2 Re4 Re2 54.83(2) . . . 4_575 ?
Re1 Re2 Re4 Re2 109.680(19) . . . 4_575 ?
P2 Re2 Re4 Re1 125.28(12) . . . . ?
Se2 Re2 Re4 Re1 -1.76(4) . . . . ?
Se1 Re2 Re4 Re1 -107.79(5) . . . . ?
Se4 Re2 Re4 Re1 69.09(4) . . . . ?
Se6 Re2 Re4 Re1 -178.78(3) . . . . ?
Re3 Re2 Re4 Re1 -54.850(19) . . . . ?
Re2 Re2 Re4 Re1 -109.680(19) 4_575 . . . ?
P2 Re2 Re4 Re1 -179.85(11) . . . 4_575 ?
Se2 Re2 Re4 Re1 53.11(4) . . . 4_575 ?
Se1 Re2 Re4 Re1 -52.92(5) . . . 4_575 ?
Se4 Re2 Re4 Re1 123.96(4) . . . 4_575 ?
Se6 Re2 Re4 Re1 -123.92(3) . . . 4_575 ?
Re3 Re2 Re4 Re1 0.02(2) . . . 4_575 ?
Re1 Re2 Re4 Re1 54.87(2) . . . 4_575 ?
Re2 Re2 Re4 Re1 -54.814(14) 4_575 . . 4_575 ?
P1 Re1 Re4 C17 0.3(5) . . . . ?
Se5 Re1 Re4 C17 -56.2(4) . . . . ?
Se3 Re1 Re4 C17 -126.9(4) . . . . ?
Se2 Re1 Re4 C17 126.9(4) . . . . ?
Se4 Re1 Re4 C17 56.1(4) . . . . ?
Re3 Re1 Re4 C17 180.0(4) . . . . ?
Re2 Re1 Re4 C17 125.1(4) . . . . ?
Re1 Re1 Re4 C17 -125.2(4) 4_575 . . . ?
P1 Re1 Re4 Se6 -126.01(12) . . . . ?
Se5 Re1 Re4 Se6 177.50(4) . . . . ?
Se3 Re1 Re4 Se6 106.80(6) . . . . ?
Se2 Re1 Re4 Se6 0.57(5) . . . . ?
Se4 Re1 Re4 Se6 -70.21(4) . . . . ?
Re3 Re1 Re4 Se6 53.68(4) . . . . ?
Re2 Re1 Re4 Se6 -1.18(3) . . . . ?
Re1 Re1 Re4 Se6 108.49(3) 4_575 . . . ?
P1 Re1 Re4 Se5 56.48(12) . . . . ?
Se3 Re1 Re4 Se5 -70.70(6) . . . . ?
Se2 Re1 Re4 Se5 -176.93(5) . . . . ?
Se4 Re1 Re4 Se5 112.29(5) . . . . ?
Re3 Re1 Re4 Se5 -123.82(4) . . . . ?
Re2 Re1 Re4 Se5 -178.68(3) . . . . ?
Re1 Re1 Re4 Se5 -69.02(3) 4_575 . . . ?
P1 Re1 Re4 Se4 -55.81(12) . . . . ?
Se5 Re1 Re4 Se4 -112.29(5) . . . . ?
Se3 Re1 Re4 Se4 177.01(6) . . . . ?
Se2 Re1 Re4 Se4 70.78(5) . . . . ?
Re3 Re1 Re4 Se4 123.89(4) . . . . ?
Re2 Re1 Re4 Se4 69.03(4) . . . . ?
Re1 Re1 Re4 Se4 178.69(4) 4_575 . . . ?
P1 Re1 Re4 Se4 126.77(12) . . . 4_575 ?
Se5 Re1 Re4 Se4 70.28(5) . . . 4_575 ?
Se3 Re1 Re4 Se4 -0.42(7) . . . 4_575 ?
Se2 Re1 Re4 Se4 -106.65(5) . . . 4_575 ?
Se4 Re1 Re4 Se4 -177.43(7) . . . 4_575 ?
Re3 Re1 Re4 Se4 -53.54(4) . . . 4_575 ?
Re2 Re1 Re4 Se4 -108.40(4) . . . 4_575 ?
Re1 Re1 Re4 Se4 1.27(4) 4_575 . . 4_575 ?
P1 Re1 Re4 Re2 -124.83(12) . . . . ?
Se5 Re1 Re4 Re2 178.68(3) . . . . ?
Se3 Re1 Re4 Re2 107.98(5) . . . . ?
Se2 Re1 Re4 Re2 1.75(4) . . . . ?
Se4 Re1 Re4 Re2 -69.03(4) . . . . ?
Re3 Re1 Re4 Re2 54.862(19) . . . . ?
Re1 Re1 Re4 Re2 109.668(18) 4_575 . . . ?
P1 Re1 Re4 Re2 -179.68(12) . . . 4_575 ?
Se5 Re1 Re4 Re2 123.84(3) . . . 4_575 ?
Se3 Re1 Re4 Re2 53.13(5) . . . 4_575 ?
Se2 Re1 Re4 Re2 -53.09(4) . . . 4_575 ?
Se4 Re1 Re4 Re2 -123.87(4) . . . 4_575 ?
Re3 Re1 Re4 Re2 0.02(2) . . . 4_575 ?
Re2 Re1 Re4 Re2 -54.85(2) . . . 4_575 ?
Re1 Re1 Re4 Re2 54.820(14) 4_575 . . 4_575 ?
P1 Re1 Re4 Re1 125.50(12) . . . 4_575 ?
Se5 Re1 Re4 Re1 69.02(3) . . . 4_575 ?
Se3 Re1 Re4 Re1 -1.69(5) . . . 4_575 ?
Se2 Re1 Re4 Re1 -107.91(4) . . . 4_575 ?
Se4 Re1 Re4 Re1 -178.69(4) . . . 4_575 ?
Re3 Re1 Re4 Re1 -54.81(2) . . . 4_575 ?
Re2 Re1 Re4 Re1 -109.668(18) . . . 4_575 ?
P3 Re3 Se1 Re2 144.01(2) . . . . ?
Se2 Re3 Se1 Re2 52.03(4) . . . . ?
Se2 Re3 Se1 Re2 -124.01(4) 4_575 . . . ?
Se3 Re3 Se1 Re2 -35.99(2) . . . . ?
Re1 Re3 Se1 Re2 -1.26(3) . . . . ?
Re1 Re3 Se1 Re2 -70.72(3) 4_575 . . . ?
Re2 Re3 Se1 Re2 -71.98(4) 4_575 . . . ?
P3 Re3 Se1 Re2 -144.01(2) . . . 4_575 ?
Se2 Re3 Se1 Re2 124.01(4) . . . 4_575 ?
Se2 Re3 Se1 Re2 -52.02(4) 4_575 . . 4_575 ?
Se3 Re3 Se1 Re2 35.99(2) . . . 4_575 ?
Re1 Re3 Se1 Re2 70.72(3) . . . 4_575 ?
Re1 Re3 Se1 Re2 1.27(3) 4_575 . . 4_575 ?
Re2 Re3 Se1 Re2 71.98(4) . . . 4_575 ?
P2 Re2 Se1 Re3 -145.93(9) . . . . ?
Se2 Re2 Se1 Re3 -51.95(4) . . . . ?
Se4 Re2 Se1 Re3 32.2(7) . . . . ?
Se6 Re2 Se1 Re3 123.82(4) . . . . ?
Re4 Re2 Se1 Re3 70.15(4) . . . . ?
Re1 Re2 Se1 Re3 1.26(3) . . . . ?
Re2 Re2 Se1 Re3 72.08(3) 4_575 . . . ?
P2 Re2 Se1 Re2 141.99(9) . . . 4_575 ?
Se2 Re2 Se1 Re2 -124.02(4) . . . 4_575 ?
Se4 Re2 Se1 Re2 -39.9(7) . . . 4_575 ?
Se6 Re2 Se1 Re2 51.74(4) . . . 4_575 ?
Re4 Re2 Se1 Re2 -1.92(6) . . . 4_575 ?
Re3 Re2 Se1 Re2 -72.08(3) . . . 4_575 ?
Re1 Re2 Se1 Re2 -70.82(4) . . . 4_575 ?
P3 Re3 Se2 Re2 -143.24(19) . . . . ?
Se1 Re3 Se2 Re2 -52.11(5) . . . . ?
Se2 Re3 Se2 Re2 33.5(10) 4_575 . . . ?
Se3 Re3 Se2 Re2 123.97(5) . . . . ?
Re1 Re3 Se2 Re2 72.01(3) . . . . ?
Re1 Re3 Se2 Re2 70.60(4) 4_575 . . . ?
Re2 Re3 Se2 Re2 1.25(4) 4_575 . . . ?
P3 Re3 Se2 Re1 144.74(19) . . . . ?
Se1 Re3 Se2 Re1 -124.12(5) . . . . ?
Se2 Re3 Se2 Re1 -38.5(10) 4_575 . . . ?
Se3 Re3 Se2 Re1 51.96(5) . . . . ?
Re1 Re3 Se2 Re1 -1.41(4) 4_575 . . . ?
Re2 Re3 Se2 Re1 -72.01(3) . . . . ?
Re2 Re3 Se2 Re1 -70.76(4) 4_575 . . . ?
P2 Re2 Se2 Re3 145.83(9) . . . . ?
Se1 Re2 Se2 Re3 51.82(4) . . . . ?
Se4 Re2 Se2 Re3 -123.88(4) . . . . ?
Se6 Re2 Se2 Re3 -33.6(7) . . . . ?
Re4 Re2 Se2 Re3 -70.20(4) . . . . ?
Re1 Re2 Se2 Re3 -71.98(3) . . . . ?
Re2 Re2 Se2 Re3 -1.25(4) 4_575 . . . ?
P2 Re2 Se2 Re1 -142.19(8) . . . . ?
Se1 Re2 Se2 Re1 123.80(4) . . . . ?
Se4 Re2 Se2 Re1 -51.89(4) . . . . ?
Se6 Re2 Se2 Re1 38.4(7) . . . . ?
Re4 Re2 Se2 Re1 1.79(4) . . . . ?
Re3 Re2 Se2 Re1 71.98(3) . . . . ?
Re2 Re2 Se2 Re1 70.74(3) 4_575 . . . ?
P1 Re1 Se2 Re3 -145.99(9) . . . . ?
Se5 Re1 Se2 Re3 33.5(7) . . . . ?
Se3 Re1 Se2 Re3 -51.82(4) . . . . ?
Se4 Re1 Se2 Re3 123.90(4) . . . . ?
Re4 Re1 Se2 Re3 70.28(4) . . . . ?
Re2 Re1 Se2 Re3 72.06(3) . . . . ?
Re1 Re1 Se2 Re3 1.40(4) 4_575 . . . ?
P1 Re1 Se2 Re2 141.95(9) . . . . ?
Se5 Re1 Se2 Re2 -38.6(7) . . . . ?
Se3 Re1 Se2 Re2 -123.88(4) . . . . ?
Se4 Re1 Se2 Re2 51.84(4) . . . . ?
Re4 Re1 Se2 Re2 -1.78(4) . . . . ?
Re3 Re1 Se2 Re2 -72.06(3) . . . . ?
Re1 Re1 Se2 Re2 -70.66(3) 4_575 . . . ?
P3 Re3 Se3 Re1 143.96(2) . . . 4_575 ?
Se1 Re3 Se3 Re1 -36.04(2) . . . 4_575 ?
Se2 Re3 Se3 Re1 -124.05(4) . . . 4_575 ?
Se2 Re3 Se3 Re1 51.97(4) 4_575 . . 4_575 ?
Re1 Re3 Se3 Re1 -72.08(4) . . . 4_575 ?
Re2 Re3 Se3 Re1 -70.72(3) . . . 4_575 ?
Re2 Re3 Se3 Re1 -1.36(3) 4_575 . . 4_575 ?
P3 Re3 Se3 Re1 -143.96(2) . . . . ?
Se1 Re3 Se3 Re1 36.04(2) . . . . ?
Se2 Re3 Se3 Re1 -51.97(4) . . . . ?
Se2 Re3 Se3 Re1 124.05(4) 4_575 . . . ?
Re1 Re3 Se3 Re1 72.08(4) 4_575 . . . ?
Re2 Re3 Se3 Re1 1.36(3) . . . . ?
Re2 Re3 Se3 Re1 70.72(3) 4_575 . . . ?
P1 Re1 Se3 Re3 145.68(9) . . . . ?
Se5 Re1 Se3 Re3 -123.84(4) . . . . ?
Se2 Re1 Se3 Re3 51.81(4) . . . . ?
Se4 Re1 Se3 Re3 -33.8(7) . . . . ?
Re4 Re1 Se3 Re3 -70.28(4) . . . . ?
Re2 Re1 Se3 Re3 -1.36(4) . . . . ?
Re1 Re1 Se3 Re3 -71.99(3) 4_575 . . . ?
P1 Re1 Se3 Re1 -142.33(9) . . . 4_575 ?
Se5 Re1 Se3 Re1 -51.85(4) . . . 4_575 ?
Se2 Re1 Se3 Re1 123.80(4) . . . 4_575 ?
Se4 Re1 Se3 Re1 38.2(7) . . . 4_575 ?
Re4 Re1 Se3 Re1 1.72(6) . . . 4_575 ?
Re3 Re1 Se3 Re1 71.99(3) . . . 4_575 ?
Re2 Re1 Se3 Re1 70.64(4) . . . 4_575 ?
P2 Re2 Se4 Re1 145.89(9) . . . . ?
Se2 Re2 Se4 Re1 51.89(4) . . . . ?
Se1 Re2 Se4 Re1 -32.3(7) . . . . ?
Se6 Re2 Se4 Re1 -123.86(4) . . . . ?
Re4 Re2 Se4 Re1 -71.75(3) . . . . ?
Re3 Re2 Se4 Re1 -1.36(4) . . . . ?
Re2 Re2 Se4 Re1 -70.54(3) 4_575 . . . ?
P2 Re2 Se4 Re4 -142.36(9) . . . . ?
Se2 Re2 Se4 Re4 123.63(4) . . . . ?
Se1 Re2 Se4 Re4 39.5(7) . . . . ?
Se6 Re2 Se4 Re4 -52.12(4) . . . . ?
Re3 Re2 Se4 Re4 70.39(4) . . . . ?
Re1 Re2 Se4 Re4 71.75(3) . . . . ?
Re2 Re2 Se4 Re4 1.21(4) 4_575 . . . ?
P1 Re1 Se4 Re2 -145.68(9) . . . . ?
Se5 Re1 Se4 Re2 123.83(4) . . . . ?
Se3 Re1 Se4 Re2 33.8(7) . . . . ?
Se2 Re1 Se4 Re2 -51.80(4) . . . . ?
Re4 Re1 Se4 Re2 71.76(3) . . . . ?
Re3 Re1 Se4 Re2 1.36(4) . . . . ?
Re1 Re1 Se4 Re2 70.48(3) 4_575 . . . ?
P1 Re1 Se4 Re4 142.55(9) . . . . ?
Se5 Re1 Se4 Re4 52.06(4) . . . . ?
Se3 Re1 Se4 Re4 -37.9(7) . . . . ?
Se2 Re1 Se4 Re4 -123.57(4) . . . . ?
Re3 Re1 Se4 Re4 -70.40(4) . . . . ?
Re2 Re1 Se4 Re4 -71.76(3) . . . . ?
Re1 Re1 Se4 Re4 -1.28(4) 4_575 . . . ?
C17 Re4 Se4 Re2 143.9(4) . . . . ?
Se6 Re4 Se4 Re2 52.12(5) . . . . ?
Se5 Re4 Se4 Re2 -124.17(5) . . . . ?
Se4 Re4 Se4 Re2 -34.8(10) 4_575 . . . ?
Re2 Re4 Se4 Re2 -1.21(4) 4_575 . . . ?
Re1 Re4 Se4 Re2 -72.21(3) . . . . ?
Re1 Re4 Se4 Re2 -70.92(4) 4_575 . . . ?
C17 Re4 Se4 Re1 -143.9(4) . . . . ?
Se6 Re4 Se4 Re1 124.33(5) . . . . ?
Se5 Re4 Se4 Re1 -51.96(5) . . . . ?
Se4 Re4 Se4 Re1 37.4(10) 4_575 . . . ?
Re2 Re4 Se4 Re1 72.21(3) . . . . ?
Re2 Re4 Se4 Re1 71.00(4) 4_575 . . . ?
Re1 Re4 Se4 Re1 1.29(4) 4_575 . . . ?
P1 Re1 Se5 Re1 146.03(9) . . . 4_575 ?
Se3 Re1 Se5 Re1 51.85(4) . . . 4_575 ?
Se2 Re1 Se5 Re1 -33.4(7) . . . 4_575 ?
Se4 Re1 Se5 Re1 -123.85(4) . . . 4_575 ?
Re4 Re1 Se5 Re1 -71.77(2) . . . 4_575 ?
Re3 Re1 Se5 Re1 -1.33(5) . . . 4_575 ?
Re2 Re1 Se5 Re1 -70.47(4) . . . 4_575 ?
P1 Re1 Se5 Re4 -142.20(9) . . . . ?
Se3 Re1 Se5 Re4 123.62(4) . . . . ?
Se2 Re1 Se5 Re4 38.3(7) . . . . ?
Se4 Re1 Se5 Re4 -52.08(3) . . . . ?
Re3 Re1 Se5 Re4 70.44(4) . . . . ?
Re2 Re1 Se5 Re4 1.29(3) . . . . ?
Re1 Re1 Se5 Re4 71.77(2) 4_575 . . . ?
C17 Re4 Se5 Re1 143.85(2) . . . . ?
Se6 Re4 Se5 Re1 -36.15(2) . . . . ?
Se4 Re4 Se5 Re1 51.99(4) . . . . ?
Se4 Re4 Se5 Re1 -124.29(4) 4_575 . . . ?
Re2 Re4 Se5 Re1 -1.30(3) . . . . ?
Re2 Re4 Se5 Re1 -71.00(3) 4_575 . . . ?
Re1 Re4 Se5 Re1 -72.30(4) 4_575 . . . ?
C17 Re4 Se5 Re1 -143.85(2) . . . 4_575 ?
Se6 Re4 Se5 Re1 36.15(2) . . . 4_575 ?
Se4 Re4 Se5 Re1 124.29(4) . . . 4_575 ?
Se4 Re4 Se5 Re1 -51.99(4) 4_575 . . 4_575 ?
Re2 Re4 Se5 Re1 71.00(3) . . . 4_575 ?
Re2 Re4 Se5 Re1 1.30(3) 4_575 . . 4_575 ?
Re1 Re4 Se5 Re1 72.30(4) . . . 4_575 ?
C17 Re4 Se6 Re2 -143.90(2) . . . . ?
Se5 Re4 Se6 Re2 36.10(2) . . . . ?
Se4 Re4 Se6 Re2 -52.04(4) . . . . ?
Se4 Re4 Se6 Re2 124.24(4) 4_575 . . . ?
Re2 Re4 Se6 Re2 72.20(4) 4_575 . . . ?
Re1 Re4 Se6 Re2 1.20(3) . . . . ?
Re1 Re4 Se6 Re2 71.00(3) 4_575 . . . ?
C17 Re4 Se6 Re2 143.90(2) . . . 4_575 ?
Se5 Re4 Se6 Re2 -36.10(2) . . . 4_575 ?
Se4 Re4 Se6 Re2 -124.24(4) . . . 4_575 ?
Se4 Re4 Se6 Re2 52.04(4) 4_575 . . 4_575 ?
Re2 Re4 Se6 Re2 -72.20(4) . . . 4_575 ?
Re1 Re4 Se6 Re2 -71.00(3) . . . 4_575 ?
Re1 Re4 Se6 Re2 -1.20(3) 4_575 . . 4_575 ?
P2 Re2 Se6 Re4 142.49(8) . . . . ?
Se2 Re2 Se6 Re4 -38.1(7) . . . . ?
Se1 Re2 Se6 Re4 -123.48(4) . . . . ?
Se4 Re2 Se6 Re4 52.20(3) . . . . ?
Re3 Re2 Se6 Re4 -70.34(4) . . . . ?
Re1 Re2 Se6 Re4 -1.20(3) . . . . ?
Re2 Re2 Se6 Re4 -71.77(2) 4_575 . . . ?
P2 Re2 Se6 Re2 -145.74(8) . . . 4_575 ?
Se2 Re2 Se6 Re2 33.7(7) . . . 4_575 ?
Se1 Re2 Se6 Re2 -51.71(4) . . . 4_575 ?
Se4 Re2 Se6 Re2 123.96(4) . . . 4_575 ?
Re4 Re2 Se6 Re2 71.77(2) . . . 4_575 ?
Re3 Re2 Se6 Re2 1.43(5) . . . 4_575 ?
Re1 Re2 Se6 Re2 70.57(4) . . . 4_575 ?
Se5 Re1 P1 C5 -74.3(8) . . . . ?
Se3 Re1 P1 C5 15.6(8) . . . . ?
Se2 Re1 P1 C5 105.6(8) . . . . ?
Se4 Re1 P1 C5 -164.5(8) . . . . ?
Re4 Re1 P1 C5 -119.6(8) . . . . ?
Re3 Re1 P1 C5 60.8(8) . . . . ?
Re2 Re1 P1 C5 153.1(8) . . . . ?
Re1 Re1 P1 C5 -31.9(8) 4_575 . . . ?
Se5 Re1 P1 C3 164.4(7) . . . . ?
Se3 Re1 P1 C3 -105.7(7) . . . . ?
Se2 Re1 P1 C3 -15.7(7) . . . . ?
Se4 Re1 P1 C3 74.2(7) . . . . ?
Re4 Re1 P1 C3 119.1(7) . . . . ?
Re3 Re1 P1 C3 -60.5(7) . . . . ?
Re2 Re1 P1 C3 31.8(7) . . . . ?
Re1 Re1 P1 C3 -153.3(7) 4_575 . . . ?
Se5 Re1 P1 C1 43.9(7) . . . . ?
Se3 Re1 P1 C1 133.8(7) . . . . ?
Se2 Re1 P1 C1 -136.2(7) . . . . ?
Se4 Re1 P1 C1 -46.3(7) . . . . ?
Re4 Re1 P1 C1 -1.4(7) . . . . ?
Re3 Re1 P1 C1 179.0(7) . . . . ?
Re2 Re1 P1 C1 -88.7(7) . . . . ?
Re1 Re1 P1 C1 86.2(7) 4_575 . . . ?
Se2 Re2 P2 C11 -104.2(7) . . . . ?
Se1 Re2 P2 C11 -14.3(7) . . . . ?
Se4 Re2 P2 C11 165.8(7) . . . . ?
Se6 Re2 P2 C11 75.8(7) . . . . ?
Re4 Re2 P2 C11 120.7(7) . . . . ?
Re3 Re2 P2 C11 -59.1(7) . . . . ?
Re1 Re2 P2 C11 -151.7(6) . . . . ?
Re2 Re2 P2 C11 33.3(7) 4_575 . . . ?
Se2 Re2 P2 C7 17.2(6) . . . . ?
Se1 Re2 P2 C7 107.1(6) . . . . ?
Se4 Re2 P2 C7 -72.8(6) . . . . ?
Se6 Re2 P2 C7 -162.8(6) . . . . ?
Re4 Re2 P2 C7 -117.9(6) . . . . ?
Re3 Re2 P2 C7 62.3(6) . . . . ?
Re1 Re2 P2 C7 -30.3(6) . . . . ?
Re2 Re2 P2 C7 154.7(6) 4_575 . . . ?
Se2 Re2 P2 C9 135.5(7) . . . . ?
Se1 Re2 P2 C9 -134.7(7) . . . . ?
Se4 Re2 P2 C9 45.5(7) . . . . ?
Se6 Re2 P2 C9 -44.5(7) . . . . ?
Re4 Re2 P2 C9 0.4(7) . . . . ?
Re3 Re2 P2 C9 -179.4(6) . . . . ?
Re1 Re2 P2 C9 87.9(7) . . . . ?
Re2 Re2 P2 C9 -87.0(7) 4_575 . . . ?
Se1 Re3 P3 C13 180.000(8) . . . . ?
Se2 Re3 P3 C13 -90.11(3) . . . . ?
Se2 Re3 P3 C13 90.11(3) 4_575 . . . ?
Se3 Re3 P3 C13 0.000(8) . . . . ?
Re1 Re3 P3 C13 -45.60(14) . . . . ?
Re1 Re3 P3 C13 45.60(14) 4_575 . . . ?
Re2 Re3 P3 C13 -135.54(13) . . . . ?
Re2 Re3 P3 C13 135.54(13) 4_575 . . . ?
Se1 Re3 P3 C15 62.6(8) . . . 4_575 ?
Se2 Re3 P3 C15 152.5(8) . . . 4_575 ?
Se2 Re3 P3 C15 -27.3(8) 4_575 . . 4_575 ?
Se3 Re3 P3 C15 -117.4(8) . . . 4_575 ?
Re1 Re3 P3 C15 -163.0(7) . . . 4_575 ?
Re1 Re3 P3 C15 -71.8(8) 4_575 . . 4_575 ?
Re2 Re3 P3 C15 107.1(7) . . . 4_575 ?
Re2 Re3 P3 C15 18.1(8) 4_575 . . 4_575 ?
Se1 Re3 P3 C15 -62.6(8) . . . . ?
Se2 Re3 P3 C15 27.3(8) . . . . ?
Se2 Re3 P3 C15 -152.5(8) 4_575 . . . ?
Se3 Re3 P3 C15 117.4(8) . . . . ?
Re1 Re3 P3 C15 71.8(8) . . . . ?
Re1 Re3 P3 C15 163.0(7) 4_575 . . . ?
Re2 Re3 P3 C15 -18.1(8) . . . . ?
Re2 Re3 P3 C15 -107.1(7) 4_575 . . . ?
C5 P1 C1 C2 -54.6(16) . . . . ?
C3 P1 C1 C2 52.8(16) . . . . ?
Re1 P1 C1 C2 179.5(12) . . . . ?
C5 P1 C3 C4 -51(2) . . . . ?
C1 P1 C3 C4 -159(2) . . . . ?
Re1 P1 C3 C4 77(2) . . . . ?
C3 P1 C5 C6 -169.5(17) . . . . ?
C1 P1 C5 C6 -60.3(19) . . . . ?
Re1 P1 C5 C6 62.3(19) . . . . ?
C11 P2 C7 C8 51(2) . . . . ?
C9 P2 C7 C8 160.3(19) . . . . ?
Re2 P2 C7 C8 -77(2) . . . . ?
C11 P2 C9 C10 53.1(15) . . . . ?
C7 P2 C9 C10 -55.1(15) . . . . ?
Re2 P2 C9 C10 179.7(11) . . . . ?
C7 P2 C11 C12 -53(2) . . . . ?
C9 P2 C11 C12 -162(2) . . . . ?
Re2 P2 C11 C12 75(2) . . . . ?
C15 P3 C13 C14 -154.0(19) 4_575 . . . ?
C15 P3 C13 C14 -47(2) . . . . ?
Re3 P3 C13 C14 79.7(19) . . . . ?
C15 P3 C13 C14 47(2) 4_575 . . 4_575 ?
C15 P3 C13 C14 154.0(19) . . . 4_575 ?
Re3 P3 C13 C14 -79.7(19) . . . 4_575 ?
C13 P3 C15 C16 -77.0(17) . . . . ?
C15 P3 C15 C16 25(2) 4_575 . . . ?
Re3 P3 C15 C16 156.0(13) . . . . ?
Se6 Re4 C17 O 180.0(4) . . . . ?
Se5 Re4 C17 O 0.0(4) . . . . ?
Se4 Re4 C17 O 90.0(4) . . . . ?
Se4 Re4 C17 O -90.0(4) 4_575 . . . ?
Re2 Re4 C17 O 135.0(6) . . . . ?
Re2 Re4 C17 O -135.0(5) 4_575 . . . ?
Re1 Re4 C17 O 45.0(6) . . . . ?
Re1 Re4 C17 O -45.0(5) 4_575 . . . ?
